data_4102199
loop_
_publ_author_name
'Deguang Huang'
'R. H. Holm'

_publ_section_title
;
 Reactions of the Terminal NiII-OH Group in Substitution and Electrophilic
 Reactions with Carbon Dioxide and Other Substrates: Structural Definition
 of Binding Modes in an Intramolecular NiII...FeII Bridged Site
;
_journal_name_full 'Journal of the American Chemical Society'
_journal_page_first 4693
_journal_page_last 4701
_journal_paper_doi 10.1021/ja1003125
_journal_volume 132
_journal_year 2010
_chemical_formula_moiety 'C36 H51 Fe N8 Ni O2, C F3 O3 S'
_chemical_formula_sum 'C37 H51 F3 Fe N8 Ni O5 S'
_chemical_formula_weight 891.48
_chemical_name_common '[Ni(PyN2(Me2))(CN)Fe(Me6tren)](OTf)'
_space_group_IT_number 62
_symmetry_cell_setting orthorhombic
_symmetry_space_group_name_Hall '-P 2ac 2n'
_symmetry_space_group_name_H-M 'P n m a'
_atom_sites_solution_hydrogens geom
_atom_sites_solution_primary direct
_atom_sites_solution_secondary difmap
_audit_creation_method
;
SHELXL-97

A mirror symmetry was applied to this molecule, which leads to a fact that
the independent model of this structure contains only half of molecule.

Most of the ethylene carbon atoms on ligand (Me6tren) were treated as
a two-set disorder model with occupancies of 50/50 and their bond lengths
were constrained by using command DFIX. All of these disordered atoms
were added hydrogen geometrically.

The OTf- anion was disordered into two parts due to the mirror symmetry,
with the occupancies of 50/50. Only one part of OTf- anion was shown in
the independent strucuture. All the temperature factors of atoms on 
OTf- anion were evened out by using commands DELU & SIMU.
;
_cell_angle_alpha 90.00
_cell_angle_beta 90.00
_cell_angle_gamma 90.00
_cell_formula_units_Z 4
_cell_length_a 16.056(4)
_cell_length_b 14.017(4)
_cell_length_c 17.828(5)
_cell_measurement_reflns_used 3200
_cell_measurement_temperature 100(2)
_cell_measurement_theta_max 22.98
_cell_measurement_theta_min 2.24
_cell_volume 4012.3(19)
_computing_cell_refinement 'Bruker SMART'
_computing_data_collection 'Bruker SMART'
_computing_data_reduction 'Bruker SAINT'
_computing_molecular_graphics 'Bruker SHELXTL'
_computing_publication_material 'Bruker SHELXTL'
_computing_structure_refinement 'SHELXL-97 (Sheldrick, 1997)'
_computing_structure_solution 'SHELXS-97 (Sheldrick, 1990)'
_diffrn_ambient_temperature 100(2)
_diffrn_measured_fraction_theta_full 0.992
_diffrn_measured_fraction_theta_max 0.992
_diffrn_measurement_device_type 'CCD area detector'
_diffrn_measurement_method 'phi and omega scans'
_diffrn_radiation_monochromator graphite
_diffrn_radiation_source 'fine-focus sealed tube'
_diffrn_radiation_type MoK\a
_diffrn_radiation_wavelength 0.71073
_diffrn_reflns_av_R_equivalents 0.0950
_diffrn_reflns_av_sigmaI/netI 0.0540
_diffrn_reflns_limit_h_max 19
_diffrn_reflns_limit_h_min -19
_diffrn_reflns_limit_k_max 17
_diffrn_reflns_limit_k_min -17
_diffrn_reflns_limit_l_max 21
_diffrn_reflns_limit_l_min -21
_diffrn_reflns_number 30436
_diffrn_reflns_theta_full 25.88
_diffrn_reflns_theta_max 25.88
_diffrn_reflns_theta_min 2.24
_exptl_absorpt_coefficient_mu 0.949
_exptl_absorpt_correction_T_max 0.9721
_exptl_absorpt_correction_T_min 0.8183
_exptl_absorpt_correction_type multi-scan
_exptl_absorpt_process_details SADABS
_exptl_crystal_colour orange
_exptl_crystal_density_diffrn 1.476
_exptl_crystal_density_meas ?
_exptl_crystal_density_method 'not measured'
_exptl_crystal_description plate
_exptl_crystal_F_000 1864
_exptl_crystal_size_max 0.22
_exptl_crystal_size_mid 0.22
_exptl_crystal_size_min 0.03
_refine_diff_density_max 1.085
_refine_diff_density_min -0.454
_refine_diff_density_rms 0.090
_refine_ls_extinction_method none
_refine_ls_goodness_of_fit_ref 1.066
_refine_ls_hydrogen_treatment constr
_refine_ls_matrix_type full
_refine_ls_number_parameters 340
_refine_ls_number_reflns 4023
_refine_ls_number_restraints 73
_refine_ls_restrained_S_all 1.083
_refine_ls_R_factor_all 0.0792
_refine_ls_R_factor_gt 0.0566
_refine_ls_shift/su_max 0.000
_refine_ls_shift/su_mean 0.000
_refine_ls_structure_factor_coef Fsqd
_refine_ls_weighting_details 'calc w=1/[\s^2^(Fo^2^)+(0.0555P)^2^+11.7157P] where P=(Fo^2^+2Fc^2^)/3'
_refine_ls_weighting_scheme calc
_refine_ls_wR_factor_gt 0.1368
_refine_ls_wR_factor_ref 0.1488
_reflns_number_gt 3041
_reflns_number_total 4023
_reflns_threshold_expression >2sigma(I)
_cod_data_source_file ja1003125_si_007.cif
_cod_data_source_block Compound8
_cod_depositor_comments
;
The following automatic conversions were performed:

'_exptl_crystal_density_meas' value 'none' was changed to '?' - the
value is perceived as not measured.

Automatic conversion script
Id: cif_fix_values 3008 2015-01-20 13:52:24Z robertas 
;
_cod_original_cell_volume 4012.4(19)
_cod_original_sg_symbol_Hall -P2ac2n
_cod_database_code 4102199

loop_
_symmetry_equiv_pos_as_xyz
'x, y, z'
'-x+1/2, -y, z+1/2'
'-x, y+1/2, -z'
'x+1/2, -y+1/2, -z+1/2'
'-x, -y, -z'
'x-1/2, y, -z-1/2'
'x, -y-1/2, z'
'-x-1/2, y-1/2, z-1/2'

loop_
_atom_site_label
_atom_site_type_symbol
_atom_site_fract_x
_atom_site_fract_y
_atom_site_fract_z
_atom_site_U_iso_or_equiv
_atom_site_adp_type
_atom_site_occupancy
_atom_site_symmetry_multiplicity
_atom_site_calc_flag
_atom_site_refinement_flags
_atom_site_disorder_assembly
_atom_site_disorder_group
Ni1 Ni 0.68214(5) 0.2500 0.44618(4) 0.0212(2) Uani 1 2 d S . .
Fe1 Fe 0.70717(5) 0.2500 0.16500(5) 0.0220(2) Uani 1 2 d S . .
O1 O 0.6569(2) 0.0038(2) 0.55238(17) 0.0320(7) Uani 1 1 d . . .
N1 N 0.6812(2) 0.1166(2) 0.46069(18) 0.0243(8) Uani 1 1 d . . .
N2 N 0.6538(3) 0.2500 0.5453(3) 0.0203(10) Uani 1 2 d S . .
N3 N 0.7069(3) 0.2500 0.2805(3) 0.0263(11) Uani 1 2 d S . .
N4 N 0.6399(2) 0.1199(3) 0.14893(18) 0.0317(9) Uani 1 1 d D . .
N5 N 0.7076(3) 0.2500 0.0441(3) 0.0261(11) Uani 1 2 d SD . .
N6 N 0.8397(3) 0.2500 0.1488(3) 0.0326(13) Uani 1 2 d S . .
C1 C 0.6606(3) 0.0859(3) 0.5290(2) 0.0263(9) Uani 1 1 d . . .
C2 C 0.6431(3) 0.1676(3) 0.5798(2) 0.0236(9) Uani 1 1 d . . .
C3 C 0.6199(3) 0.1649(3) 0.6541(2) 0.0267(9) Uani 1 1 d . . .
H3A H 0.6119 0.1057 0.6791 0.032 Uiso 1 1 calc R . .
C4 C 0.6087(4) 0.2500 0.6910(3) 0.0281(14) Uani 1 2 d S . .
H4A H 0.5931 0.2500 0.7425 0.034 Uiso 1 2 calc SR . .
C5 C 0.7031(3) 0.0422(3) 0.4089(2) 0.0262(9) Uani 1 1 d . . .
C6 C 0.7859(3) 0.0315(3) 0.3890(2) 0.0286(10) Uani 1 1 d . . .
C7 C 0.8066(3) -0.0438(3) 0.3422(3) 0.0391(12) Uani 1 1 d . . .
H7A H 0.8629 -0.0522 0.3274 0.047 Uiso 1 1 calc R . .
C8 C 0.7474(4) -0.1065(3) 0.3168(3) 0.0429(13) Uani 1 1 d . . .
H8A H 0.7631 -0.1586 0.2858 0.051 Uiso 1 1 calc R . .
C9 C 0.6659(3) -0.0936(3) 0.3362(3) 0.0401(12) Uani 1 1 d . . .
H9A H 0.6249 -0.1366 0.3179 0.048 Uiso 1 1 calc R . .
C10 C 0.6425(3) -0.0192(3) 0.3820(3) 0.0319(10) Uani 1 1 d . . .
C11 C 0.5533(3) -0.0061(4) 0.4020(3) 0.0440(13) Uani 1 1 d . . .
H11A H 0.5475 0.0498 0.4346 0.066 Uiso 1 1 calc R . .
H11B H 0.5331 -0.0629 0.4284 0.066 Uiso 1 1 calc R . .
H11C H 0.5206 0.0034 0.3563 0.066 Uiso 1 1 calc R . .
C12 C 0.8516(3) 0.0957(4) 0.4187(3) 0.0392(12) Uani 1 1 d . . .
H12A H 0.8260 0.1446 0.4505 0.059 Uiso 1 1 calc R . .
H12B H 0.8806 0.1265 0.3768 0.059 Uiso 1 1 calc R . .
H12C H 0.8914 0.0585 0.4483 0.059 Uiso 1 1 calc R . .
C13 C 0.6991(4) 0.2500 0.3434(4) 0.0272(14) Uani 1 2 d S . .
C18 C 0.7931(5) 0.2710(6) 0.0191(5) 0.033(3) Uani 0.50 1 d P A .
H18A H 0.8028 0.3407 0.0207 0.039 Uiso 0.50 1 calc PR . .
H18B H 0.8004 0.2493 -0.0333 0.039 Uiso 1 2 calc SR . .
C19 C 0.8550(6) 0.2213(5) 0.0687(5) 0.030(2) Uani 0.50 1 d P A .
H19A H 0.9123 0.2392 0.0538 0.036 Uiso 0.50 1 calc PR . .
H19B H 0.8491 0.1514 0.0634 0.036 Uiso 0.50 1 calc PR . .
C20 C 0.8771(3) 0.1662(4) 0.1824(4) 0.0557(16) Uani 1 1 d . A .
H20A H 0.9375 0.1676 0.1742 0.084 Uiso 1 1 calc R . .
H20B H 0.8537 0.1088 0.1592 0.084 Uiso 1 1 calc R . .
H20C H 0.8655 0.1656 0.2363 0.084 Uiso 1 1 calc R . .
C14 C 0.5522(6) 0.1332(15) 0.1690(9) 0.059(5) Uani 0.50 1 d PD A 1
H14A H 0.5220 0.0732 0.1614 0.088 Uiso 0.50 1 calc PR A 1
H14B H 0.5278 0.1830 0.1373 0.088 Uiso 0.50 1 calc PR A 1
H14C H 0.5481 0.1523 0.2218 0.088 Uiso 0.50 1 calc PR A 1
C15 C 0.6796(9) 0.0439(10) 0.1941(7) 0.036(3) Uani 0.50 1 d PD A 1
H15A H 0.6491 -0.0161 0.1871 0.054 Uiso 0.50 1 calc PR A 1
H15B H 0.6784 0.0617 0.2472 0.054 Uiso 0.50 1 calc PR A 1
H15C H 0.7374 0.0356 0.1779 0.054 Uiso 0.50 1 calc PR A 1
C16 C 0.6496(8) 0.0904(5) 0.0691(4) 0.038(3) Uani 0.50 1 d PD A 1
H16A H 0.6039 0.0465 0.0552 0.046 Uiso 0.50 1 calc PR A 1
H16B H 0.7030 0.0559 0.0629 0.046 Uiso 0.50 1 calc PR A 1
C17 C 0.6483(7) 0.1760(7) 0.0180(5) 0.038(4) Uani 0.50 1 d PD A 1
H17A H 0.6634 0.1561 -0.0336 0.045 Uiso 0.50 1 calc PR A 1
H17B H 0.5914 0.2030 0.0165 0.045 Uiso 0.50 1 calc PR A 1
C14' C 0.5637(6) 0.1148(12) 0.1962(7) 0.032(3) Uani 0.50 1 d PD A 2
H14D H 0.5350 0.0542 0.1870 0.049 Uiso 0.50 1 calc PR A 2
H14E H 0.5265 0.1678 0.1836 0.049 Uiso 0.50 1 calc PR A 2
H14F H 0.5793 0.1189 0.2493 0.049 Uiso 0.50 1 calc PR A 2
C15' C 0.6948(9) 0.0386(10) 0.1660(7) 0.035(3) Uani 0.50 1 d PD A 2
H15D H 0.6641 -0.0212 0.1587 0.052 Uiso 0.50 1 calc PR A 2
H15E H 0.7137 0.0428 0.2181 0.052 Uiso 0.50 1 calc PR A 2
H15F H 0.7431 0.0399 0.1324 0.052 Uiso 0.50 1 calc PR A 2
C16' C 0.6097(6) 0.1193(7) 0.0694(4) 0.034(3) Uani 0.50 1 d PD A 2
H16C H 0.5609 0.1619 0.0641 0.040 Uiso 0.50 1 calc PR A 2
H16D H 0.5928 0.0540 0.0548 0.040 Uiso 0.50 1 calc PR A 2
C17' C 0.6809(7) 0.1539(6) 0.0193(4) 0.032(3) Uani 0.50 1 d PD A 2
H17C H 0.7283 0.1089 0.0225 0.039 Uiso 0.50 1 calc PR A 2
H17D H 0.6620 0.1565 -0.0336 0.039 Uiso 0.50 1 calc PR A 2
S1 S 0.49249(15) 0.1731(2) 0.86742(14) 0.0387(6) Uani 0.50 1 d PU . .
O2 O 0.4899(5) 0.1140(6) 0.9317(4) 0.059(2) Uani 0.50 1 d PU . .
O3 O 0.4869(4) 0.1217(5) 0.7987(4) 0.0435(16) Uani 0.50 1 d PU . .
O4 O 0.5522(3) 0.2500 0.8682(3) 0.0548(13) Uani 1 2 d SU . .
C21 C 0.3952(6) 0.2500 0.8706(5) 0.0599(18) Uani 1 2 d SU . .
F1 F 0.3891(6) 0.2903(5) 0.9304(4) 0.088(2) Uani 0.50 1 d PU . .
F2 F 0.3308(4) 0.1785(5) 0.8748(4) 0.0617(17) Uani 0.50 1 d PU . .
F3 F 0.3840(5) 0.2902(5) 0.8107(4) 0.087(2) Uani 0.50 1 d PU . .

loop_
_atom_site_aniso_label
_atom_site_aniso_U_11
_atom_site_aniso_U_22
_atom_site_aniso_U_33
_atom_site_aniso_U_23
_atom_site_aniso_U_13
_atom_site_aniso_U_12
Ni1 0.0245(4) 0.0205(4) 0.0187(4) 0.000 0.0007(3) 0.000
Fe1 0.0232(5) 0.0238(4) 0.0192(4) 0.000 -0.0009(3) 0.000
O1 0.0440(19) 0.0238(16) 0.0282(16) 0.0023(13) 0.0038(14) 0.0022(14)
N1 0.0300(19) 0.0220(17) 0.0209(18) -0.0010(14) 0.0018(15) 0.0030(15)
N2 0.019(2) 0.023(2) 0.019(2) 0.000 -0.0019(19) 0.000
N3 0.033(3) 0.027(3) 0.018(3) 0.000 0.002(2) 0.000
N4 0.035(2) 0.032(2) 0.027(2) -0.0009(16) 0.0000(16) -0.0084(17)
N5 0.030(3) 0.030(3) 0.017(3) 0.000 -0.002(2) 0.000
N6 0.025(3) 0.045(3) 0.028(3) 0.000 -0.003(2) 0.000
C1 0.026(2) 0.024(2) 0.028(2) 0.0020(18) 0.0019(18) 0.0017(18)
C2 0.020(2) 0.025(2) 0.025(2) 0.0015(17) -0.0011(17) -0.0005(17)
C3 0.025(2) 0.031(2) 0.025(2) 0.0027(18) -0.0011(18) -0.0007(18)
C4 0.025(3) 0.038(3) 0.021(3) 0.000 -0.003(2) 0.000
C5 0.037(3) 0.023(2) 0.018(2) 0.0032(17) 0.0007(18) 0.0026(18)
C6 0.032(2) 0.029(2) 0.025(2) 0.0063(18) 0.0047(19) 0.0063(19)
C7 0.053(3) 0.033(3) 0.031(3) 0.007(2) 0.015(2) 0.015(2)
C8 0.073(4) 0.027(2) 0.029(3) -0.006(2) 0.013(3) 0.005(3)
C9 0.058(3) 0.027(2) 0.035(3) -0.004(2) 0.005(2) -0.007(2)
C10 0.042(3) 0.026(2) 0.028(2) 0.0010(19) 0.003(2) -0.004(2)
C11 0.039(3) 0.048(3) 0.045(3) -0.009(2) -0.003(2) -0.013(2)
C12 0.031(3) 0.047(3) 0.040(3) 0.003(2) 0.007(2) 0.004(2)
C13 0.024(3) 0.018(3) 0.040(4) 0.000 -0.006(3) 0.000
C18 0.045(5) 0.031(10) 0.021(4) -0.001(3) 0.009(3) 0.001(4)
C19 0.030(5) 0.024(5) 0.035(5) 0.001(3) 0.006(4) -0.002(3)
C20 0.035(3) 0.033(3) 0.099(5) 0.002(3) 0.010(3) 0.006(2)
C14 0.056(9) 0.062(11) 0.059(12) 0.003(9) -0.019(8) -0.020(7)
C15 0.045(8) 0.022(5) 0.040(9) -0.006(6) 0.005(7) -0.004(5)
C16 0.058(8) 0.029(6) 0.028(6) -0.008(4) -0.007(5) -0.002(5)
C17 0.042(8) 0.040(6) 0.030(6) 0.003(5) -0.007(5) -0.004(6)
C14' 0.013(5) 0.051(8) 0.033(8) 0.000(6) -0.004(5) -0.003(5)
C15' 0.047(8) 0.029(6) 0.028(8) -0.007(6) 0.008(6) -0.009(5)
C16' 0.046(7) 0.027(5) 0.028(5) -0.002(4) -0.002(5) -0.006(5)
C17' 0.043(8) 0.038(6) 0.016(5) -0.003(4) -0.010(5) -0.004(6)
S1 0.0308(13) 0.0523(15) 0.0330(13) 0.0069(11) -0.0022(10) -0.0067(11)
O2 0.050(4) 0.076(5) 0.052(4) 0.020(4) 0.001(4) -0.003(4)
O3 0.036(4) 0.045(4) 0.049(4) 0.000(3) 0.004(3) 0.000(3)
O4 0.056(3) 0.071(3) 0.037(3) 0.000 0.001(2) 0.000
C21 0.065(4) 0.073(4) 0.041(4) 0.000 0.011(4) 0.000
F1 0.113(6) 0.079(5) 0.071(4) -0.032(3) 0.029(4) 0.003(4)
F2 0.033(3) 0.080(4) 0.072(4) -0.012(3) 0.006(3) 0.004(3)
F3 0.100(5) 0.086(5) 0.074(4) 0.029(4) 0.011(4) 0.049(4)

loop_
_atom_type_symbol
_atom_type_description
_atom_type_scat_dispersion_real
_atom_type_scat_dispersion_imag
_atom_type_scat_source
C C 0.0033 0.0016 'International Tables Vol C Tables 4.2.6.8 and 6.1.1.4'
H H 0.0000 0.0000 'International Tables Vol C Tables 4.2.6.8 and 6.1.1.4'
N N 0.0061 0.0033 'International Tables Vol C Tables 4.2.6.8 and 6.1.1.4'
O O 0.0106 0.0060 'International Tables Vol C Tables 4.2.6.8 and 6.1.1.4'
F F 0.0171 0.0103 'International Tables Vol C Tables 4.2.6.8 and 6.1.1.4'
S S 0.1246 0.1234 'International Tables Vol C Tables 4.2.6.8 and 6.1.1.4'
Fe Fe 0.3463 0.8444 'International Tables Vol C Tables 4.2.6.8 and 6.1.1.4'
Ni Ni 0.3393 1.1124 'International Tables Vol C Tables 4.2.6.8 and 6.1.1.4'

loop_
_geom_angle_atom_site_label_1
_geom_angle_atom_site_label_2
_geom_angle_atom_site_label_3
_geom_angle
_geom_angle_site_symmetry_1
_geom_angle_site_symmetry_3
N2 Ni1 C13 174.1(2) . .
N2 Ni1 N1 82.26(10) . 7_565
C13 Ni1 N1 97.86(10) . 7_565
N2 Ni1 N1 82.26(10) . .
C13 Ni1 N1 97.86(10) . .
N1 Ni1 N1 164.2(2) 7_565 .
N3 Fe1 N4 97.64(12) . .
N3 Fe1 N4 97.64(12) . 7_565
N4 Fe1 N4 117.0(2) . 7_565
N3 Fe1 N6 97.8(2) . .
N4 Fe1 N6 118.85(11) . .
N4 Fe1 N6 118.85(11) 7_565 .
N3 Fe1 N5 179.9(2) . .
N4 Fe1 N5 82.40(11) . .
N4 Fe1 N5 82.40(11) 7_565 .
N6 Fe1 N5 82.09(19) . .
C1 N1 C5 114.4(3) . .
C1 N1 Ni1 116.5(3) . .
C5 N1 Ni1 129.0(3) . .
C2 N2 C2 122.2(5) . 7_565
C2 N2 Ni1 118.9(3) . .
C2 N2 Ni1 118.9(3) 7_565 .
C13 N3 Fe1 173.7(5) . .
C15' N4 C14 128.5(10) . .
C15' N4 C15 22.0(6) . .
C14 N4 C15 111.9(7) . .
C15' N4 C16 85.4(7) . .
C14 N4 C16 111.7(9) . .
C15 N4 C16 105.9(7) . .
C15' N4 C14' 109.7(7) . .
C14 N4 C14' 22.6(6) . .
C15 N4 C14' 90.6(8) . .
C16 N4 C14' 127.9(8) . .
C15' N4 C16' 112.6(8) . .
C14 N4 C16' 85.4(8) . .
C15 N4 C16' 130.5(8) . .
C16 N4 C16' 29.4(5) . .
C14' N4 C16' 105.6(7) . .
C15' N4 Fe1 109.3(8) . .
C14 N4 Fe1 110.2(9) . .
C15 N4 Fe1 108.9(7) . .
C16 N4 Fe1 108.1(3) . .
C14' N4 Fe1 112.4(7) . .
C16' N4 Fe1 107.2(3) . .
C18 N5 C18 23.0(7) . 7_565
C18 N5 C17' 111.1(6) . .
C18 N5 C17' 89.9(6) 7_565 .
C18 N5 C17' 89.9(6) . 7_565
C18 N5 C17' 111.1(6) 7_565 7_565
C17' N5 C17' 130.8(10) . 7_565
C18 N5 C17 111.3(6) . 7_565
C18 N5 C17 129.9(6) 7_565 7_565
C17' N5 C17 110.8(8) . 7_565
C17' N5 C17 23.7(5) 7_565 7_565
C18 N5 C17 129.9(6) . .
C18 N5 C17 111.3(6) 7_565 .
C17' N5 C17 23.7(5) . .
C17' N5 C17 110.8(8) 7_565 .
C17 N5 C17 88.7(9) 7_565 .
C18 N5 Fe1 107.8(4) . .
C18 N5 Fe1 107.8(4) 7_565 .
C17' N5 Fe1 107.4(3) . .
C17' N5 Fe1 107.4(3) 7_565 .
C17 N5 Fe1 108.2(4) 7_565 .
C17 N5 Fe1 108.2(4) . .
C20 N6 C20 108.3(6) 7_565 .
C20 N6 C19 122.7(5) 7_565 .
C20 N6 C19 96.2(4) . .
C20 N6 C19 96.2(4) 7_565 7_565
C20 N6 C19 122.7(5) . 7_565
C19 N6 C19 31.0(6) . 7_565
C20 N6 Fe1 110.8(3) 7_565 .
C20 N6 Fe1 110.8(3) . .
C19 N6 Fe1 106.9(4) . .
C19 N6 Fe1 106.9(4) 7_565 .
O1 C1 N1 128.7(4) . .
O1 C1 C2 120.5(4) . .
N1 C1 C2 110.7(4) . .
N2 C2 C3 120.6(4) . .
N2 C2 C1 111.5(4) . .
C3 C2 C1 127.9(4) . .
C4 C3 C2 118.2(4) . .
C4 C3 H3A 120.9 . .
C2 C3 H3A 120.9 . .
C3 C4 C3 120.4(6) . 7_565
C3 C4 H4A 119.8 . .
C3 C4 H4A 119.8 7_565 .
C6 C5 C10 121.2(4) . .
C6 C5 N1 118.7(4) . .
C10 C5 N1 120.1(4) . .
C5 C6 C7 117.9(4) . .
C5 C6 C12 121.7(4) . .
C7 C6 C12 120.4(4) . .
C8 C7 C6 121.4(5) . .
C8 C7 H7A 119.3 . .
C6 C7 H7A 119.3 . .
C7 C8 C9 119.8(4) . .
C7 C8 H8A 120.1 . .
C9 C8 H8A 120.1 . .
C8 C9 C10 120.7(5) . .
C8 C9 H9A 119.6 . .
C10 C9 H9A 119.6 . .
C5 C10 C9 119.0(4) . .
C5 C10 C11 121.1(4) . .
C9 C10 C11 119.9(4) . .
C10 C11 H11A 109.5 . .
C10 C11 H11B 109.5 . .
H11A C11 H11B 109.5 . .
C10 C11 H11C 109.5 . .
H11A C11 H11C 109.5 . .
H11B C11 H11C 109.5 . .
C6 C12 H12A 109.5 . .
C6 C12 H12B 109.5 . .
H12A C12 H12B 109.5 . .
C6 C12 H12C 109.5 . .
H12A C12 H12C 109.5 . .
H12B C12 H12C 109.5 . .
N3 C13 Ni1 177.9(6) . .
N5 C18 C19 110.3(6) . .
N5 C18 H18A 109.6 . .
C19 C18 H18A 109.6 . .
N5 C18 H18B 109.6 . .
C19 C18 H18B 109.6 . .
H18A C18 H18B 108.1 . .
C18 C19 N6 109.1(6) . .
C18 C19 H19A 109.9 . .
N6 C19 H19A 109.9 . .
C18 C19 H19B 109.9 . .
N6 C19 H19B 109.9 . .
H19A C19 H19B 108.3 . .
N6 C20 H20A 109.5 . .
N6 C20 H20B 109.5 . .
H20A C20 H20B 109.5 . .
N6 C20 H20C 109.5 . .
H20A C20 H20C 109.5 . .
H20B C20 H20C 109.5 . .
N4 C14 H14A 109.5 . .
N4 C14 H14B 109.5 . .
H14A C14 H14B 109.5 . .
N4 C14 H14C 109.5 . .
H14A C14 H14C 109.5 . .
H14B C14 H14C 109.5 . .
N4 C15 H15A 109.5 . .
N4 C15 H15B 109.5 . .
H15A C15 H15B 109.5 . .
N4 C15 H15C 109.5 . .
H15A C15 H15C 109.5 . .
H15B C15 H15C 109.5 . .
N4 C16 C17 110.8(6) . .
N4 C16 H16A 109.5 . .
C17 C16 H16A 109.5 . .
N4 C16 H16B 109.5 . .
C17 C16 H16B 109.5 . .
H16A C16 H16B 108.1 . .
N5 C17 C16 110.9(6) . .
N5 C17 H17A 109.5 . .
C16 C17 H17A 109.5 . .
N5 C17 H17B 109.5 . .
C16 C17 H17B 109.5 . .
H17A C17 H17B 108.0 . .
N4 C14' H14D 109.5 . .
N4 C14' H14E 109.5 . .
H14D C14' H14E 109.5 . .
N4 C14' H14F 109.5 . .
H14D C14' H14F 109.5 . .
H14E C14' H14F 109.5 . .
N4 C15' H15D 109.5 . .
N4 C15' H15E 109.5 . .
H15D C15' H15E 109.5 . .
N4 C15' H15F 109.5 . .
H15D C15' H15F 109.5 . .
H15E C15' H15F 109.5 . .
N4 C16' C17' 108.0(6) . .
N4 C16' H16C 110.1 . .
C17' C16' H16C 110.1 . .
N4 C16' H16D 110.1 . .
C17' C16' H16D 110.1 . .
H16C C16' H16D 108.4 . .
N5 C17' C16' 109.3(6) . .
N5 C17' H17C 109.8 . .
C16' C17' H17C 109.8 . .
N5 C17' H17D 109.8 . .
C16' C17' H17D 109.8 . .
H17C C17' H17D 108.3 . .
O2 S1 O3 113.5(5) . .
O2 S1 O4 116.6(4) . .
O3 S1 O4 115.4(4) . .
O2 S1 C21 106.5(4) . .
O3 S1 C21 105.1(4) . .
O4 S1 C21 97.0(3) . .
O2 S1 F1 71.5(4) . 7_565
O3 S1 F1 122.8(4) . 7_565
O4 S1 F1 110.0(3) . 7_565
C21 S1 F1 35.2(3) . 7_565
O2 S1 F3 121.0(4) . 7_565
O3 S1 F3 69.7(4) . 7_565
O4 S1 F3 112.2(3) . 7_565
C21 S1 F3 35.4(3) . 7_565
F1 S1 F3 62.0(3) 7_565 7_565
O2 S1 S1 125.8(4) . 7_565
O3 S1 S1 120.4(3) . 7_565
O4 S1 S1 41.7(2) . 7_565
C21 S1 S1 55.42(18) . 7_565
F1 S1 S1 75.6(2) 7_565 7_565
F3 S1 S1 75.7(2) 7_565 7_565
S1 O4 S1 96.7(4) 7_565 .
F1 C21 F1 55.6(9) 7_565 .
F1 C21 F3 166.9(11) 7_565 .
F1 C21 F3 122.9(6) . .
F1 C21 F3 122.9(6) 7_565 7_565
F1 C21 F3 166.9(11) . 7_565
F3 C21 F3 55.0(9) . 7_565
F1 C21 F2 64.6(6) 7_565 .
F1 C21 F2 102.7(8) . .
F3 C21 F2 105.2(9) . .
F3 C21 F2 67.6(6) 7_565 .
F1 C21 F2 102.7(8) 7_565 7_565
F1 C21 F2 64.6(6) . 7_565
F3 C21 F2 67.6(6) . 7_565
F3 C21 F2 105.2(9) 7_565 7_565
F2 C21 F2 88.1(7) . 7_565
F1 C21 S1 110.9(8) 7_565 7_565
F1 C21 S1 80.1(6) . 7_565
F3 C21 S1 80.4(6) . 7_565
F3 C21 S1 110.9(7) 7_565 7_565
F2 C21 S1 170.4(5) . 7_565
F2 C21 S1 101.4(3) 7_565 7_565
F1 C21 S1 80.1(6) 7_565 .
F1 C21 S1 110.9(8) . .
F3 C21 S1 110.9(7) . .
F3 C21 S1 80.4(6) 7_565 .
F2 C21 S1 101.4(3) . .
F2 C21 S1 170.4(5) 7_565 .
S1 C21 S1 69.2(4) 7_565 .
F1 F1 C21 62.2(4) 7_565 .
F1 F1 F2 107.8(4) 7_565 7_565
C21 F1 F2 65.5(6) . 7_565
F1 F1 S1 104.4(2) 7_565 7_565
C21 F1 S1 64.7(5) . 7_565
F2 F1 S1 94.2(5) 7_565 7_565
C21 F2 F1 49.9(5) . 7_565
C21 F2 F3 49.1(5) . 7_565
F1 F2 F3 93.8(6) 7_565 7_565
F3 F3 C21 62.5(4) 7_565 .
F3 F3 F2 107.1(4) 7_565 7_565
C21 F3 F2 63.2(5) . 7_565
F3 F3 S1 104.3(2) 7_565 7_565
C21 F3 S1 64.2(5) . 7_565
F2 F3 S1 92.0(5) 7_565 7_565

loop_
_geom_bond_atom_site_label_1
_geom_bond_atom_site_label_2
_geom_bond_distance
_geom_bond_site_symmetry_2
Ni1 N2 1.825(5) .
Ni1 C13 1.853(7) .
Ni1 N1 1.888(3) 7_565
Ni1 N1 1.888(3) .
Fe1 N3 2.058(5) .
Fe1 N4 2.138(4) .
Fe1 N4 2.138(4) 7_565
Fe1 N6 2.147(5) .
Fe1 N5 2.154(5) .
O1 C1 1.225(5) .
N1 C1 1.333(5) .
N1 C5 1.437(5) .
N2 C2 1.319(5) .
N2 C2 1.319(5) 7_565
N3 C13 1.129(8) .
N4 C15' 1.473(8) .
N4 C14 1.465(9) .
N4 C15 1.480(8) .
N4 C16 1.491(8) .
N4 C14' 1.488(8) .
N4 C16' 1.498(8) .
N5 C18 1.473(10) .
N5 C18 1.473(10) 7_565
N5 C17' 1.482(8) .
N5 C17' 1.482(8) 7_565
N5 C17 1.483(8) 7_565
N5 C17 1.483(8) .
N6 C20 1.448(6) 7_565
N6 C20 1.448(6) .
N6 C19 1.504(10) .
N6 C19 1.504(10) 7_565
C1 C2 1.487(6) .
C2 C3 1.376(6) .
C3 C4 1.375(5) .
C3 H3A 0.9500 .
C4 C3 1.375(5) 7_565
C4 H4A 0.9500 .
C5 C6 1.383(6) .
C5 C10 1.385(6) .
C6 C7 1.386(6) .
C6 C12 1.484(7) .
C7 C8 1.370(7) .
C7 H7A 0.9500 .
C8 C9 1.366(8) .
C8 H8A 0.9500 .
C9 C10 1.376(6) .
C9 H9A 0.9500 .
C10 C11 1.488(7) .
C11 H11A 0.9800 .
C11 H11B 0.9800 .
C11 H11C 0.9800 .
C12 H12A 0.9800 .
C12 H12B 0.9800 .
C12 H12C 0.9800 .
C18 C19 1.501(12) .
C18 H18A 0.9900 .
C18 H18B 0.9900 .
C19 H19A 0.9900 .
C19 H19B 0.9900 .
C20 H20A 0.9800 .
C20 H20B 0.9800 .
C20 H20C 0.9800 .
C14 H14A 0.9800 .
C14 H14B 0.9800 .
C14 H14C 0.9800 .
C15 H15A 0.9800 .
C15 H15B 0.9800 .
C15 H15C 0.9800 .
C16 C17 1.507(8) .
C16 H16A 0.9900 .
C16 H16B 0.9900 .
C17 H17A 0.9900 .
C17 H17B 0.9900 .
C14' H14D 0.9800 .
C14' H14E 0.9800 .
C14' H14F 0.9800 .
C15' H15D 0.9800 .
C15' H15E 0.9800 .
C15' H15F 0.9800 .
C16' C17' 1.530(8) .
C16' H16C 0.9900 .
C16' H16D 0.9900 .
C17' H17C 0.9900 .
C17' H17D 0.9900 .
S1 O2 1.415(8) .
S1 O3 1.423(7) .
S1 O4 1.443(4) .
S1 C21 1.900(8) .
S1 F1 2.069(9) 7_565
S1 F3 2.079(9) 7_565
S1 S1 2.156(6) 7_565
O4 S1 1.443(4) 7_565
C21 F1 1.211(10) 7_565
C21 F1 1.211(10) .
C21 F3 1.221(10) .
C21 F3 1.221(10) 7_565
C21 F2 1.442(9) .
C21 F2 1.442(9) 7_565
C21 S1 1.899(8) 7_565
F1 F1 1.130(15) 7_565
F1 F2 1.432(11) 7_565
F1 S1 2.069(9) 7_565
F2 F1 1.432(11) 7_565
F2 F3 1.493(10) 7_565
F3 F3 1.128(15) 7_565
F3 F2 1.493(10) 7_565
F3 S1 2.079(9) 7_565

loop_
_geom_torsion_atom_site_label_1
_geom_torsion_atom_site_label_2
_geom_torsion_atom_site_label_3
_geom_torsion_atom_site_label_4
_geom_torsion
_geom_torsion_site_symmetry_1
_geom_torsion_site_symmetry_4
N2 Ni1 N1 C1 1.3(3) . .
C13 Ni1 N1 C1 -172.7(3) . .
N1 Ni1 N1 C1 12.4(10) 7_565 .
N2 Ni1 N1 C5 -175.7(4) . .
C13 Ni1 N1 C5 10.3(4) . .
N1 Ni1 N1 C5 -164.6(6) 7_565 .
C13 Ni1 N2 C2 89.3(4) . .
N1 Ni1 N2 C2 -179.2(4) 7_565 .
N1 Ni1 N2 C2 -2.2(4) . .
C13 Ni1 N2 C2 -89.3(4) . 7_565
N1 Ni1 N2 C2 2.2(4) 7_565 7_565
N1 Ni1 N2 C2 179.2(4) . 7_565
N4 Fe1 N3 C13 -59.34(10) . .
N4 Fe1 N3 C13 59.34(10) 7_565 .
N6 Fe1 N3 C13 180.000(5) . .
N5 Fe1 N3 C13 180(100) . .
N3 Fe1 N4 C15' -74.6(5) . .
N4 Fe1 N4 C15' -177.2(5) 7_565 .
N6 Fe1 N4 C15' 28.8(6) . .
N5 Fe1 N4 C15' 105.4(5) . .
N3 Fe1 N4 C14 71.7(6) . .
N4 Fe1 N4 C14 -30.9(7) 7_565 .
N6 Fe1 N4 C14 175.1(6) . .
N5 Fe1 N4 C14 -108.4(6) . .
N3 Fe1 N4 C15 -51.3(6) . .
N4 Fe1 N4 C15 -153.9(5) 7_565 .
N6 Fe1 N4 C15 52.0(6) . .
N5 Fe1 N4 C15 128.6(6) . .
N3 Fe1 N4 C16 -166.0(6) . .
N4 Fe1 N4 C16 91.4(6) 7_565 .
N6 Fe1 N4 C16 -62.6(6) . .
N5 Fe1 N4 C16 13.9(6) . .
N3 Fe1 N4 C14' 47.5(5) . .
N4 Fe1 N4 C14' -55.1(6) 7_565 .
N6 Fe1 N4 C14' 150.9(5) . .
N5 Fe1 N4 C14' -132.6(5) . .
N3 Fe1 N4 C16' 163.1(5) . .
N4 Fe1 N4 C16' 60.5(5) 7_565 .
N6 Fe1 N4 C16' -93.5(5) . .
N5 Fe1 N4 C16' -16.9(5) . .
N3 Fe1 N5 C18 -12(100) . .
N4 Fe1 N5 C18 -132.8(4) . .
N4 Fe1 N5 C18 108.6(4) 7_565 .
N6 Fe1 N5 C18 -12.1(4) . .
N3 Fe1 N5 C18 12(100) . 7_565
N4 Fe1 N5 C18 -108.6(4) . 7_565
N4 Fe1 N5 C18 132.8(4) 7_565 7_565
N6 Fe1 N5 C18 12.1(4) . 7_565
N3 Fe1 N5 C17' 108(100) . .
N4 Fe1 N5 C17' -12.9(5) . .
N4 Fe1 N5 C17' -131.6(5) 7_565 .
N6 Fe1 N5 C17' 107.7(5) . .
N3 Fe1 N5 C17' -108(100) . 7_565
N4 Fe1 N5 C17' 131.6(5) . 7_565
N4 Fe1 N5 C17' 12.9(5) 7_565 7_565
N6 Fe1 N5 C17' -107.7(5) . 7_565
N3 Fe1 N5 C17 -133(100) . 7_565
N4 Fe1 N5 C17 106.7(6) . 7_565
N4 Fe1 N5 C17 -11.9(6) 7_565 7_565
N6 Fe1 N5 C17 -132.6(6) . 7_565
N3 Fe1 N5 C17 133(100) . .
N4 Fe1 N5 C17 11.9(6) . .
N4 Fe1 N5 C17 -106.7(6) 7_565 .
N6 Fe1 N5 C17 132.6(6) . .
N3 Fe1 N6 C20 -60.2(4) . 7_565
N4 Fe1 N6 C20 -163.4(3) . 7_565
N4 Fe1 N6 C20 43.1(4) 7_565 7_565
N5 Fe1 N6 C20 119.8(4) . 7_565
N3 Fe1 N6 C20 60.2(4) . .
N4 Fe1 N6 C20 -43.1(4) . .
N4 Fe1 N6 C20 163.4(3) 7_565 .
N5 Fe1 N6 C20 -119.8(4) . .
N3 Fe1 N6 C19 163.8(3) . .
N4 Fe1 N6 C19 60.6(4) . .
N4 Fe1 N6 C19 -93.0(3) 7_565 .
N5 Fe1 N6 C19 -16.2(3) . .
N3 Fe1 N6 C19 -163.8(3) . 7_565
N4 Fe1 N6 C19 93.0(3) . 7_565
N4 Fe1 N6 C19 -60.6(4) 7_565 7_565
N5 Fe1 N6 C19 16.2(3) . 7_565
C5 N1 C1 O1 -1.3(7) . .
Ni1 N1 C1 O1 -178.7(4) . .
C5 N1 C1 C2 177.1(3) . .
Ni1 N1 C1 C2 -0.3(5) . .
C2 N2 C2 C3 -0.1(8) 7_565 .
Ni1 N2 C2 C3 -178.6(3) . .
C2 N2 C2 C1 -178.9(3) 7_565 .
Ni1 N2 C2 C1 2.6(5) . .
O1 C1 C2 N2 177.2(4) . .
N1 C1 C2 N2 -1.4(5) . .
O1 C1 C2 C3 -1.5(7) . .
N1 C1 C2 C3 179.9(4) . .
N2 C2 C3 C4 -0.2(7) . .
C1 C2 C3 C4 178.4(5) . .
C2 C3 C4 C3 0.4(9) . 7_565
C1 N1 C5 C6 -107.4(5) . .
Ni1 N1 C5 C6 69.6(5) . .
C1 N1 C5 C10 70.4(5) . .
Ni1 N1 C5 C10 -112.6(4) . .
C10 C5 C6 C7 -1.2(6) . .
N1 C5 C6 C7 176.6(4) . .
C10 C5 C6 C12 -178.8(4) . .
N1 C5 C6 C12 -1.0(6) . .
C5 C6 C7 C8 -0.5(7) . .
C12 C6 C7 C8 177.1(4) . .
C6 C7 C8 C9 1.6(7) . .
C7 C8 C9 C10 -1.0(7) . .
C6 C5 C10 C9 1.9(7) . .
N1 C5 C10 C9 -175.9(4) . .
C6 C5 C10 C11 -178.5(4) . .
N1 C5 C10 C11 3.8(6) . .
C8 C9 C10 C5 -0.8(7) . .
C8 C9 C10 C11 179.6(5) . .
Fe1 N3 C13 Ni1 0.000(18) . .
N2 Ni1 C13 N3 0.00(2) . .
N1 Ni1 C13 N3 -90.69(12) 7_565 .
N1 Ni1 C13 N3 90.69(12) . .
C18 N5 C18 C19 -54.6(6) 7_565 .
C17' N5 C18 C19 -78.3(8) . .
C17' N5 C18 C19 147.3(7) 7_565 .
C17 N5 C18 C19 157.7(6) 7_565 .
C17 N5 C18 C19 -95.1(8) . .
Fe1 N5 C18 C19 39.1(7) . .
N5 C18 C19 N6 -55.6(8) . .
C20 N6 C19 C18 -87.5(8) 7_565 .
C20 N6 C19 C18 156.0(6) . .
C19 N6 C19 C18 -52.8(6) 7_565 .
Fe1 N6 C19 C18 42.0(6) . .
C15' N4 C16 C17 -146.6(11) . .
C14 N4 C16 C17 83.5(12) . .
C15 N4 C16 C17 -154.5(10) . .
C14' N4 C16 C17 101.9(11) . .
C16' N4 C16 C17 55.1(7) . .
Fe1 N4 C16 C17 -37.8(10) . .
C18 N5 C17 C16 98.0(9) . .
C18 N5 C17 C16 82.2(10) 7_565 .
C17' N5 C17 C16 55.7(9) . .
C17' N5 C17 C16 -153.6(8) 7_565 .
C17 N5 C17 C16 -144.9(6) 7_565 .
Fe1 N5 C17 C16 -36.1(10) . .
N4 C16 C17 N5 50.6(12) . .
C15' N4 C16' C17' -76.8(10) . .
C14 N4 C16' C17' 153.1(11) . .
C15 N4 C16' C17' -91.9(11) . .
C16 N4 C16' C17' -53.2(7) . .
C14' N4 C16' C17' 163.4(9) . .
Fe1 N4 C16' C17' 43.4(8) . .
C18 N5 C17' C16' 158.2(7) . .
C18 N5 C17' C16' 149.2(8) 7_565 .
C17' N5 C17' C16' -92.5(9) 7_565 .
C17 N5 C17' C16' -77.5(8) 7_565 .
C17 N5 C17' C16' -55.4(9) . .
Fe1 N5 C17' C16' 40.5(9) . .
N4 C16' C17' N5 -57.4(10) . .
O2 S1 O4 S1 -114.9(5) . 7_565
O3 S1 O4 S1 108.0(4) . 7_565
C21 S1 O4 S1 -2.4(4) . 7_565
F1 S1 O4 S1 -36.2(4) 7_565 7_565
F3 S1 O4 S1 30.7(4) 7_565 7_565
O2 S1 C21 F1 5.5(7) . 7_565
O3 S1 C21 F1 126.2(6) . 7_565
O4 S1 C21 F1 -115.0(6) . 7_565
F3 S1 C21 F1 126.1(7) 7_565 7_565
S1 S1 C21 F1 -117.0(6) 7_565 7_565
O2 S1 C21 F1 52.6(7) . .
O3 S1 C21 F1 173.3(6) . .
O4 S1 C21 F1 -68.0(6) . .
F1 S1 C21 F1 47.1(8) 7_565 .
F3 S1 C21 F1 173.2(8) 7_565 .
S1 S1 C21 F1 -69.9(5) 7_565 .
O2 S1 C21 F3 -167.2(7) . .
O3 S1 C21 F3 -46.4(7) . .
O4 S1 C21 F3 72.3(7) . .
F1 S1 C21 F3 -172.7(9) 7_565 .
F3 S1 C21 F3 -46.6(8) 7_565 .
S1 S1 C21 F3 70.3(6) 7_565 .
O2 S1 C21 F3 -120.6(6) . 7_565
O3 S1 C21 F3 0.2(6) . 7_565
O4 S1 C21 F3 118.9(5) . 7_565
F1 S1 C21 F3 -126.1(7) 7_565 7_565
S1 S1 C21 F3 116.9(5) 7_565 7_565
O2 S1 C21 F2 -55.9(7) . .
O3 S1 C21 F2 64.8(6) . .
O4 S1 C21 F2 -176.5(6) . .
F1 S1 C21 F2 -61.4(6) 7_565 .
F3 S1 C21 F2 64.7(6) 7_565 .
S1 S1 C21 F2 -178.4(7) 7_565 .
O2 S1 C21 F2 113(4) . 7_565
O3 S1 C21 F2 -126(4) . 7_565
O4 S1 C21 F2 -7(4) . 7_565
F1 S1 C21 F2 108(4) 7_565 7_565
F3 S1 C21 F2 -126(4) 7_565 7_565
S1 S1 C21 F2 -9(4) 7_565 7_565
O2 S1 C21 S1 122.5(4) . 7_565
O3 S1 C21 S1 -116.7(4) . 7_565
O4 S1 C21 S1 2.0(3) . 7_565
F1 S1 C21 S1 117.0(6) 7_565 7_565
F3 S1 C21 S1 -116.9(5) 7_565 7_565
F3 C21 F1 F1 164.4(13) . 7_565
F3 C21 F1 F1 88(3) 7_565 7_565
F2 C21 F1 F1 46.6(4) . 7_565
F2 C21 F1 F1 128.3(5) 7_565 7_565
S1 C21 F1 F1 -124.0(4) 7_565 7_565
S1 C21 F1 F1 -61.0(3) . 7_565
F1 C21 F1 F2 -128.3(5) 7_565 7_565
F3 C21 F1 F2 36.1(10) . 7_565
F3 C21 F1 F2 -41(3) 7_565 7_565
F2 C21 F1 F2 -81.7(8) . 7_565
S1 C21 F1 F2 107.7(4) 7_565 7_565
S1 C21 F1 F2 170.7(5) . 7_565
F1 C21 F1 S1 124.0(4) 7_565 7_565
F3 C21 F1 S1 -71.6(9) . 7_565
F3 C21 F1 S1 -148(3) 7_565 7_565
F2 C21 F1 S1 170.6(6) . 7_565
F2 C21 F1 S1 -107.7(4) 7_565 7_565
S1 C21 F1 S1 63.0(4) . 7_565
F1 C21 F2 F1 -41.6(7) . 7_565
F3 C21 F2 F1 -171.2(8) . 7_565
F3 C21 F2 F1 147.7(8) 7_565 7_565
F2 C21 F2 F1 -105.0(7) 7_565 7_565
S1 C21 F2 F1 64(4) 7_565 7_565
S1 C21 F2 F1 73.2(6) . 7_565
F1 C21 F2 F3 -147.7(8) 7_565 7_565
F1 C21 F2 F3 170.7(9) . 7_565
F3 C21 F2 F3 41.1(7) . 7_565
F2 C21 F2 F3 107.3(7) 7_565 7_565
S1 C21 F2 F3 -83(4) 7_565 7_565
S1 C21 F2 F3 -74.5(6) . 7_565
F1 C21 F3 F3 -85(3) 7_565 7_565
F1 C21 F3 F3 -164.4(13) . 7_565
F2 C21 F3 F3 -47.9(4) . 7_565
F2 C21 F3 F3 -129.3(5) 7_565 7_565
S1 C21 F3 F3 124.1(4) 7_565 7_565
S1 C21 F3 F3 60.9(3) . 7_565
F1 C21 F3 F2 44(3) 7_565 7_565
F1 C21 F3 F2 -35.1(10) . 7_565
F3 C21 F3 F2 129.3(5) 7_565 7_565
F2 C21 F3 F2 81.4(7) . 7_565
S1 C21 F3 F2 -106.6(4) 7_565 7_565
S1 C21 F3 F2 -169.8(6) . 7_565
F1 C21 F3 S1 151(3) 7_565 7_565
F1 C21 F3 S1 71.5(9) . 7_565
F3 C21 F3 S1 -124.1(4) 7_565 7_565
F2 C21 F3 S1 -172.0(6) . 7_565
F2 C21 F3 S1 106.6(4) 7_565 7_565
S1 C21 F3 S1 -63.2(5) . 7_565
